data_4316538
loop_
_publ_author_name
'Elliott B. Hulley'
'Jeffrey B. Bonanno'
'Peter T. Wolczanski'
'Thomas R. Cundari'
'Emil B. Lobkovsky'

_publ_section_title
;
 Pnictogen-Hydride Activation by (silox)3Ta (silox =tBu3SiO); Attempts to
 Circumvent the Constraints of Orbital Symmetry in N2 Activation
;
_journal_name_full 'Inorganic Chemistry'
_journal_page_first 8524
_journal_page_last 8544
_journal_paper_doi 10.1021/ic101147x
_journal_volume 49
_journal_year 2010
_chemical_formula_moiety 'C76 H172 N2 O6 Si6 Ta2'
_chemical_formula_sum 'C76 H172 N2 O6 Si6 Ta2'
_chemical_formula_weight 1740.60
_chemical_name_systematic
; 
 ? 
;
_space_group_IT_number 2
_symmetry_cell_setting triclinic
_symmetry_space_group_name_Hall '-P 1'
_symmetry_space_group_name_H-M 'P -1'
_atom_sites_solution_hydrogens geom
_atom_sites_solution_primary direct
_atom_sites_solution_secondary difmap
_audit_creation_method SHELXL-97
_cell_angle_alpha 103.755(2)
_cell_angle_beta 90.992(2)
_cell_angle_gamma 110.627(2)
_cell_formula_units_Z 2
_cell_length_a 12.7517(6)
_cell_length_b 17.5127(9)
_cell_length_c 23.2899(11)
_cell_measurement_reflns_used 6335
_cell_measurement_temperature 173(2)
_cell_measurement_theta_max 0.00
_cell_measurement_theta_min 0.00
_cell_volume 4698.7(4)
_computing_cell_refinement 'Bruker SAINT+'
_computing_data_collection 'Bruker APEX2'
_computing_data_reduction 'Bruker SAINT+'
_computing_molecular_graphics 'Bruker SHELXTL'
_computing_publication_material 'Bruker SHELXTL'
_computing_structure_refinement 'SHELXL-97 (Sheldrick, 1997)'
_computing_structure_solution 'SHELXS-97 (Sheldrick, 1990)'
_diffrn_ambient_temperature 173(2)
_diffrn_measured_fraction_theta_full 0.997
_diffrn_measured_fraction_theta_max 0.997
_diffrn_measurement_device_type 'Bruker X8 APEX II diffractometer'
_diffrn_measurement_method 'phi and omega scans'
_diffrn_radiation_monochromator graphite
_diffrn_radiation_source 'fine-focus sealed tube'
_diffrn_radiation_type MoK\a
_diffrn_radiation_wavelength 0.71073
_diffrn_reflns_av_R_equivalents 0.0762
_diffrn_reflns_av_sigmaI/netI 0.0902
_diffrn_reflns_limit_h_max 13
_diffrn_reflns_limit_h_min -15
_diffrn_reflns_limit_k_max 21
_diffrn_reflns_limit_k_min -21
_diffrn_reflns_limit_l_max 28
_diffrn_reflns_limit_l_min -28
_diffrn_reflns_number 57689
_diffrn_reflns_theta_full 25.35
_diffrn_reflns_theta_max 25.35
_diffrn_reflns_theta_min 0.91
_exptl_absorpt_coefficient_mu 2.446
_exptl_absorpt_correction_T_max 0.9414
_exptl_absorpt_correction_T_min 0.6404
_exptl_absorpt_correction_type multi-scan
_exptl_absorpt_process_details SADABS
_exptl_crystal_colour colourless
_exptl_crystal_density_diffrn 1.230
_exptl_crystal_density_method 'not measured'
_exptl_crystal_description plate
_exptl_crystal_F_000 1840
_exptl_crystal_size_max 0.20
_exptl_crystal_size_mid 0.10
_exptl_crystal_size_min 0.03
_platon_squeeze_details
;
;
_refine_diff_density_max 3.824
_refine_diff_density_min -2.016
_refine_diff_density_rms 0.153
_refine_ls_extinction_method none
_refine_ls_goodness_of_fit_ref 1.059
_refine_ls_hydrogen_treatment riding
_refine_ls_matrix_type full
_refine_ls_number_parameters 940
_refine_ls_number_reflns 17150
_refine_ls_number_restraints 1098
_refine_ls_restrained_S_all 1.033
_refine_ls_R_factor_all 0.0912
_refine_ls_R_factor_gt 0.0611
_refine_ls_shift/su_max 0.006
_refine_ls_shift/su_mean 0.000
_refine_ls_structure_factor_coef Fsqd
_refine_ls_weighting_details 'calc w=1/[\s^2^(Fo^2^)+(0.0624P)^2^+15.5864P] where P=(Fo^2^+2Fc^2^)/3'
_refine_ls_weighting_scheme calc
_refine_ls_wR_factor_gt 0.1429
_refine_ls_wR_factor_ref 0.1549
_reflns_number_gt 11852
_reflns_number_total 17150
_reflns_threshold_expression >2sigma(I)
_cod_data_source_file ic101147x_si_001_3.cif
_cod_data_source_block eh8
_cod_depositor_comments
;
The following automatic conversions were performed:

'_symmetry_cell_setting' value 'Triclinic' changed to 'triclinic'
according to the built-in table from CIF Core dictionary named
'cif_core.dic' version 2.4.1 from 2010-06-29.

Automatic conversion script
Id: cif_fix_values 1646 2011-03-28 12:23:43Z adriana 
;
_cod_database_code 4316538

loop_
_symmetry_equiv_pos_as_xyz
'x, y, z'
'-x, -y, -z'

loop_
_atom_site_label
_atom_site_type_symbol
_atom_site_fract_x
_atom_site_fract_y
_atom_site_fract_z
_atom_site_U_iso_or_equiv
_atom_site_adp_type
_atom_site_occupancy
_atom_site_symmetry_multiplicity
_atom_site_calc_flag
_atom_site_refinement_flags
_atom_site_disorder_assembly
_atom_site_disorder_group
Ta1 Ta 0.68829(3) -0.20327(2) 0.159405(14) 0.02637(11) Uani 1 1 d U . .
Ta2 Ta 0.83355(3) 0.24954(2) 0.359008(14) 0.02787(11) Uani 1 1 d U . .
Si1 Si 0.97440(19) -0.18287(15) 0.17197(10) 0.0298(5) Uani 1 1 d U . .
Si2 Si 0.55054(19) -0.28638(15) 0.26049(10) 0.0320(5) Uani 1 1 d U . .
Si3 Si 0.5983(2) -0.20823(15) 0.01267(10) 0.0319(5) Uani 1 1 d U . .
Si4 Si 0.9806(2) 0.32469(16) 0.24462(12) 0.0391(6) Uani 1 1 d U . .
Si5 Si 0.8864(2) 0.19358(15) 0.49168(10) 0.0306(5) Uani 1 1 d U . .
Si6 Si 0.5648(2) 0.2663(2) 0.35327(14) 0.0532(8) Uani 1 1 d U . .
O1 O 0.8399(4) -0.1900(3) 0.1635(2) 0.0304(12) Uani 1 1 d U . .
O2 O 0.6558(5) -0.2165(4) 0.2380(3) 0.0355(13) Uani 1 1 d U . .
O3 O 0.6503(5) -0.2035(3) 0.0799(2) 0.0305(12) Uani 1 1 d U . .
O4 O 0.8971(5) 0.2956(4) 0.2952(2) 0.0358(13) Uani 1 1 d U . .
O5 O 0.8453(4) 0.2179(3) 0.4330(2) 0.0283(12) Uani 1 1 d U . .
O6 O 0.6917(5) 0.2586(4) 0.3536(3) 0.0443(15) Uani 1 1 d U A .
N1 N 0.7600(6) 0.1057(5) 0.3255(3) 0.0412(17) Uani 1 1 d U . .
H1A H 0.7568 0.0810 0.3569 0.049 Uiso 1 1 calc R . .
N2 N 0.8707(6) 0.1491(4) 0.3182(3) 0.0387(17) Uani 1 1 d U . .
H2D H 0.9283 0.1382 0.3032 0.046 Uiso 1 1 calc R . .
C1 C 0.9671(7) -0.2952(5) 0.1637(4) 0.0388(19) Uani 1 1 d DU . .
C2 C 0.8774(8) -0.3582(6) 0.1135(4) 0.048(2) Uani 1 1 d DU . .
H2A H 0.8760 -0.4154 0.1103 0.072 Uiso 1 1 calc R . .
H2B H 0.8954 -0.3434 0.0759 0.072 Uiso 1 1 calc R . .
H2C H 0.8033 -0.3561 0.1221 0.072 Uiso 1 1 calc R . .
C3 C 1.0807(7) -0.3059(6) 0.1521(5) 0.054(3) Uani 1 1 d DU . .
H3A H 1.0718 -0.3649 0.1482 0.081 Uiso 1 1 calc R . .
H3B H 1.1379 -0.2692 0.1855 0.081 Uiso 1 1 calc R . .
H3C H 1.1045 -0.2904 0.1153 0.081 Uiso 1 1 calc R . .
C4 C 0.9317(8) -0.3215(6) 0.2212(4) 0.049(2) Uani 1 1 d DU . .
H4A H 0.9280 -0.3794 0.2171 0.074 Uiso 1 1 calc R . .
H4B H 0.8575 -0.3186 0.2282 0.074 Uiso 1 1 calc R . .
H4C H 0.9871 -0.2832 0.2548 0.074 Uiso 1 1 calc R . .
C5 C 1.0462(8) -0.1380(6) 0.1104(4) 0.042(2) Uani 1 1 d U . .
C6 C 1.0094(9) -0.2057(7) 0.0500(4) 0.056(3) Uani 1 1 d U . .
H6A H 1.0477 -0.1814 0.0188 0.084 Uiso 1 1 calc R . .
H6B H 0.9276 -0.2246 0.0404 0.084 Uiso 1 1 calc R . .
H6C H 1.0296 -0.2539 0.0526 0.084 Uiso 1 1 calc R . .
C7 C 1.1758(8) -0.1056(7) 0.1212(5) 0.054(3) Uani 1 1 d U . .
H7A H 1.2083 -0.0825 0.0883 0.081 Uiso 1 1 calc R . .
H7B H 1.1995 -0.1525 0.1234 0.081 Uiso 1 1 calc R . .
H7C H 1.2021 -0.0614 0.1587 0.081 Uiso 1 1 calc R . .
C8 C 1.0119(8) -0.0637(6) 0.1031(4) 0.048(2) Uani 1 1 d U . .
H8A H 1.0508 -0.0406 0.0716 0.072 Uiso 1 1 calc R . .
H8B H 1.0331 -0.0194 0.1406 0.072 Uiso 1 1 calc R . .
H8C H 0.9302 -0.0843 0.0925 0.072 Uiso 1 1 calc R . .
C9 C 1.0368(7) -0.1076(5) 0.2488(4) 0.0346(18) Uani 1 1 d U . .
C10 C 1.1492(8) -0.1119(7) 0.2704(4) 0.050(2) Uani 1 1 d U . .
H10A H 1.1779 -0.0725 0.3098 0.076 Uiso 1 1 calc R . .
H10B H 1.2043 -0.0964 0.2423 0.076 Uiso 1 1 calc R . .
H10C H 1.1368 -0.1695 0.2729 0.076 Uiso 1 1 calc R . .
C11 C 1.0606(8) -0.0146(6) 0.2490(4) 0.046(2) Uani 1 1 d U . .
H11A H 1.0922 0.0220 0.2890 0.069 Uiso 1 1 calc R . .
H11B H 0.9902 -0.0086 0.2376 0.069 Uiso 1 1 calc R . .
H11C H 1.1146 0.0018 0.2206 0.069 Uiso 1 1 calc R . .
C12 C 0.9539(7) -0.1272(6) 0.2954(4) 0.039(2) Uani 1 1 d U . .
H12A H 0.9877 -0.0878 0.3342 0.058 Uiso 1 1 calc R . .
H12B H 0.9376 -0.1853 0.2979 0.058 Uiso 1 1 calc R . .
H12C H 0.8838 -0.1211 0.2836 0.058 Uiso 1 1 calc R . .
C13 C 0.5973(9) -0.3105(7) 0.3298(4) 0.052(2) Uani 1 1 d U . .
C14 C 0.5129(9) -0.3974(7) 0.3370(5) 0.068(3) Uani 1 1 d U . .
H14A H 0.5385 -0.4087 0.3729 0.102 Uiso 1 1 calc R . .
H14B H 0.5100 -0.4427 0.3022 0.102 Uiso 1 1 calc R . .
H14C H 0.4375 -0.3950 0.3404 0.102 Uiso 1 1 calc R . .
C15 C 0.7124(8) -0.3182(7) 0.3269(5) 0.057(3) Uani 1 1 d U . .
H15A H 0.7337 -0.3306 0.3633 0.086 Uiso 1 1 calc R . .
H15B H 0.7685 -0.2649 0.3232 0.086 Uiso 1 1 calc R . .
H15C H 0.7092 -0.3640 0.2924 0.086 Uiso 1 1 calc R . .
C16 C 0.6062(11) -0.2421(8) 0.3867(4) 0.076(3) Uani 1 1 d U . .
H16A H 0.6306 -0.2574 0.4210 0.114 Uiso 1 1 calc R . .
H16B H 0.5324 -0.2372 0.3915 0.114 Uiso 1 1 calc R . .
H16C H 0.6613 -0.1879 0.3838 0.114 Uiso 1 1 calc R . .
C17 C 0.4332(8) -0.2422(7) 0.2744(4) 0.050(2) Uani 1 1 d U . .
C18 C 0.4804(9) -0.1511(6) 0.3169(4) 0.055(3) Uani 1 1 d U . .
H18A H 0.4193 -0.1294 0.3235 0.082 Uiso 1 1 calc R . .
H18B H 0.5394 -0.1140 0.2989 0.082 Uiso 1 1 calc R . .
H18C H 0.5121 -0.1528 0.3550 0.082 Uiso 1 1 calc R . .
C19 C 0.3342(8) -0.2995(7) 0.3015(5) 0.065(3) Uani 1 1 d U . .
H19A H 0.2760 -0.2748 0.3080 0.098 Uiso 1 1 calc R . .
H19B H 0.3627 -0.3037 0.3396 0.098 Uiso 1 1 calc R . .
H19C H 0.3019 -0.3560 0.2741 0.098 Uiso 1 1 calc R . .
C20 C 0.3818(8) -0.2360(7) 0.2165(5) 0.060(3) Uani 1 1 d U . .
H20A H 0.3224 -0.2129 0.2252 0.091 Uiso 1 1 calc R . .
H20B H 0.3496 -0.2923 0.1889 0.091 Uiso 1 1 calc R . .
H20C H 0.4405 -0.1987 0.1985 0.091 Uiso 1 1 calc R . .
C21 C 0.5197(8) -0.3755(6) 0.1901(4) 0.045(2) Uani 1 1 d U . .
C22 C 0.3987(8) -0.4402(6) 0.1761(5) 0.058(3) Uani 1 1 d U . .
H22A H 0.3927 -0.4833 0.1392 0.087 Uiso 1 1 calc R . .
H22B H 0.3469 -0.4115 0.1712 0.087 Uiso 1 1 calc R . .
H22C H 0.3793 -0.4671 0.2088 0.087 Uiso 1 1 calc R . .
C23 C 0.5992(8) -0.4235(6) 0.1880(4) 0.048(2) Uani 1 1 d U . .
H23A H 0.5792 -0.4690 0.1511 0.072 Uiso 1 1 calc R . .
H23B H 0.5925 -0.4477 0.2222 0.072 Uiso 1 1 calc R . .
H23C H 0.6769 -0.3847 0.1892 0.072 Uiso 1 1 calc R . .
C24 C 0.5477(7) -0.3276(6) 0.1408(4) 0.042(2) Uani 1 1 d U . .
H24A H 0.4786 -0.3193 0.1284 0.051 Uiso 1 1 calc R . .
H24B H 0.5635 -0.3654 0.1060 0.051 Uiso 1 1 calc R . .
C25 C 0.4615(9) -0.1859(7) 0.0197(5) 0.051(2) Uani 1 1 d U . .
C26 C 0.4823(9) -0.0932(7) 0.0484(5) 0.060(3) Uani 1 1 d U . .
H26A H 0.4099 -0.0854 0.0511 0.090 Uiso 1 1 calc R . .
H26B H 0.5280 -0.0582 0.0241 0.090 Uiso 1 1 calc R . .
H26C H 0.5223 -0.0764 0.0883 0.090 Uiso 1 1 calc R . .
C27 C 0.3884(8) -0.2357(7) 0.0608(4) 0.056(3) Uani 1 1 d U . .
H27A H 0.3185 -0.2243 0.0640 0.083 Uiso 1 1 calc R . .
H27B H 0.4301 -0.2179 0.1004 0.083 Uiso 1 1 calc R . .
H27C H 0.3703 -0.2963 0.0440 0.083 Uiso 1 1 calc R . .
C28 C 0.3889(9) -0.2141(8) -0.0399(5) 0.064(3) Uani 1 1 d U . .
H28A H 0.3198 -0.2021 -0.0339 0.096 Uiso 1 1 calc R . .
H28B H 0.3692 -0.2750 -0.0566 0.096 Uiso 1 1 calc R . .
H28C H 0.4311 -0.1835 -0.0674 0.096 Uiso 1 1 calc R . .
C29 C 0.5764(8) -0.3186(6) -0.0355(4) 0.043(2) Uani 1 1 d U . .
C30 C 0.4682(8) -0.3867(6) -0.0245(4) 0.051(2) Uani 1 1 d U . .
H30A H 0.4609 -0.4422 -0.0498 0.076 Uiso 1 1 calc R . .
H30B H 0.4025 -0.3736 -0.0342 0.076 Uiso 1 1 calc R . .
H30C H 0.4727 -0.3876 0.0173 0.076 Uiso 1 1 calc R . .
C31 C 0.5651(10) -0.3254(7) -0.1029(4) 0.058(3) Uani 1 1 d U . .
H31A H 0.5543 -0.3831 -0.1253 0.087 Uiso 1 1 calc R . .
H31B H 0.6337 -0.2856 -0.1130 0.087 Uiso 1 1 calc R . .
H31C H 0.5000 -0.3119 -0.1133 0.087 Uiso 1 1 calc R . .
C32 C 0.6727(9) -0.3465(6) -0.0212(4) 0.053(3) Uani 1 1 d U . .
H32A H 0.6589 -0.4033 -0.0464 0.080 Uiso 1 1 calc R . .
H32B H 0.6768 -0.3471 0.0207 0.080 Uiso 1 1 calc R . .
H32C H 0.7441 -0.3069 -0.0289 0.080 Uiso 1 1 calc R . .
C33 C 0.7086(8) -0.1228(6) -0.0158(4) 0.042(2) Uani 1 1 d U . .
C34 C 0.6614(9) -0.1042(7) -0.0699(4) 0.056(3) Uani 1 1 d U . .
H34A H 0.7214 -0.0605 -0.0826 0.084 Uiso 1 1 calc R . .
H34B H 0.5998 -0.0843 -0.0591 0.084 Uiso 1 1 calc R . .
H34C H 0.6331 -0.1559 -0.1025 0.084 Uiso 1 1 calc R . .
C35 C 0.8089(9) -0.1476(7) -0.0338(4) 0.054(3) Uani 1 1 d U . .
H35A H 0.8634 -0.1028 -0.0482 0.080 Uiso 1 1 calc R . .
H35B H 0.7828 -0.2004 -0.0654 0.080 Uiso 1 1 calc R . .
H35C H 0.8448 -0.1555 0.0007 0.080 Uiso 1 1 calc R . .
C36 C 0.7557(9) -0.0378(6) 0.0328(4) 0.052(2) Uani 1 1 d U . .
H36A H 0.8119 0.0045 0.0170 0.078 Uiso 1 1 calc R . .
H36B H 0.7910 -0.0457 0.0675 0.078 Uiso 1 1 calc R . .
H36C H 0.6939 -0.0184 0.0445 0.078 Uiso 1 1 calc R . .
C37 C 0.9450(10) 0.2304(7) 0.1756(4) 0.067(3) Uani 1 1 d DU . .
C38 C 0.8161(10) 0.1865(7) 0.1624(5) 0.083(3) Uani 1 1 d DU . .
H38A H 0.7973 0.1382 0.1274 0.124 Uiso 1 1 calc R . .
H38B H 0.7835 0.2266 0.1547 0.124 Uiso 1 1 calc R . .
H38C H 0.7852 0.1668 0.1968 0.124 Uiso 1 1 calc R . .
C39 C 0.9905(12) 0.2556(8) 0.1191(5) 0.091(4) Uani 1 1 d DU . .
H39A H 0.9692 0.2050 0.0856 0.137 Uiso 1 1 calc R . .
H39B H 1.0729 0.2826 0.1259 0.137 Uiso 1 1 calc R . .
H39C H 0.9585 0.2951 0.1098 0.137 Uiso 1 1 calc R . .
C40 C 0.9912(13) 0.1631(8) 0.1836(6) 0.100(5) Uani 1 1 d DU . .
H40A H 0.9696 0.1166 0.1473 0.150 Uiso 1 1 calc R . .
H40B H 0.9600 0.1414 0.2172 0.150 Uiso 1 1 calc R . .
H40C H 1.0736 0.1884 0.1914 0.150 Uiso 1 1 calc R . .
C41 C 1.1338(9) 0.3612(8) 0.2781(5) 0.074(3) Uani 1 1 d DU . .
C42 C 1.2164(10) 0.3635(10) 0.2306(6) 0.111(5) Uani 1 1 d DU . .
H42A H 1.2935 0.3837 0.2501 0.167 Uiso 1 1 calc R . .
H42B H 1.2108 0.4017 0.2071 0.167 Uiso 1 1 calc R . .
H42C H 1.1974 0.3065 0.2045 0.167 Uiso 1 1 calc R . .
C43 C 1.1408(10) 0.2952(10) 0.3117(7) 0.109(5) Uani 1 1 d DU . .
H43A H 1.2180 0.3128 0.3304 0.164 Uiso 1 1 calc R . .
H43B H 1.1199 0.2396 0.2834 0.164 Uiso 1 1 calc R . .
H43C H 1.0889 0.2921 0.3424 0.164 Uiso 1 1 calc R . .
C44 C 1.1744(10) 0.4471(8) 0.3250(6) 0.105(4) Uani 1 1 d DU . .
H44A H 1.2528 0.4617 0.3405 0.158 Uiso 1 1 calc R . .
H44B H 1.1269 0.4435 0.3577 0.158 Uiso 1 1 calc R . .
H44C H 1.1692 0.4907 0.3066 0.158 Uiso 1 1 calc R . .
C45 C 0.9509(10) 0.4156(6) 0.2249(4) 0.055(2) Uani 1 1 d U . .
C46 C 0.8421(11) 0.3870(8) 0.1842(5) 0.075(3) Uani 1 1 d U . .
H46A H 0.8312 0.4364 0.1764 0.113 Uiso 1 1 calc R . .
H46B H 0.7784 0.3569 0.2034 0.113 Uiso 1 1 calc R . .
H46C H 0.8465 0.3492 0.1466 0.113 Uiso 1 1 calc R . .
C47 C 1.0454(11) 0.4679(7) 0.1947(5) 0.079(3) Uani 1 1 d U . .
H47A H 1.0257 0.5132 0.1855 0.118 Uiso 1 1 calc R . .
H47B H 1.0551 0.4313 0.1578 0.118 Uiso 1 1 calc R . .
H47C H 1.1159 0.4924 0.2214 0.118 Uiso 1 1 calc R . .
C48 C 0.9369(12) 0.4744(7) 0.2833(5) 0.081(4) Uani 1 1 d U . .
H48A H 0.9205 0.5211 0.2741 0.121 Uiso 1 1 calc R . .
H48B H 1.0068 0.4971 0.3104 0.121 Uiso 1 1 calc R . .
H48C H 0.8747 0.4422 0.3023 0.121 Uiso 1 1 calc R . .
C49 C 1.0131(8) 0.1615(6) 0.4730(4) 0.041(2) Uani 1 1 d U . .
C50 C 0.9800(9) 0.0750(6) 0.4310(4) 0.053(2) Uani 1 1 d U . .
H50A H 1.0477 0.0617 0.4228 0.079 Uiso 1 1 calc R . .
H50B H 0.9421 0.0740 0.3937 0.079 Uiso 1 1 calc R . .
H50C H 0.9288 0.0331 0.4490 0.079 Uiso 1 1 calc R . .
C51 C 1.0922(8) 0.2230(7) 0.4421(5) 0.053(3) Uani 1 1 d U . .
H51A H 1.1573 0.2068 0.4325 0.080 Uiso 1 1 calc R . .
H51B H 1.1182 0.2804 0.4685 0.080 Uiso 1 1 calc R . .
H51C H 1.0520 0.2215 0.4053 0.080 Uiso 1 1 calc R . .
C52 C 1.0822(9) 0.1613(7) 0.5276(4) 0.054(3) Uani 1 1 d U . .
H52A H 1.1457 0.1447 0.5148 0.081 Uiso 1 1 calc R . .
H52B H 1.0342 0.1210 0.5479 0.081 Uiso 1 1 calc R . .
H52C H 1.1108 0.2180 0.5549 0.081 Uiso 1 1 calc R . .
C53 C 0.9242(9) 0.2916(6) 0.5587(4) 0.045(2) Uani 1 1 d U . .
C54 C 1.0383(9) 0.3597(6) 0.5573(4) 0.055(2) Uani 1 1 d U . .
H54A H 1.0530 0.4080 0.5919 0.082 Uiso 1 1 calc R . .
H54B H 1.0371 0.3782 0.5208 0.082 Uiso 1 1 calc R . .
H54C H 1.0978 0.3366 0.5581 0.082 Uiso 1 1 calc R . .
C55 C 0.9322(10) 0.2696(7) 0.6190(4) 0.060(3) Uani 1 1 d U . .
H55A H 0.9520 0.3211 0.6516 0.090 Uiso 1 1 calc R . .
H55B H 0.9903 0.2451 0.6197 0.090 Uiso 1 1 calc R . .
H55C H 0.8594 0.2288 0.6238 0.090 Uiso 1 1 calc R . .
C56 C 0.8347(10) 0.3309(7) 0.5600(4) 0.057(3) Uani 1 1 d U . .
H56A H 0.8553 0.3811 0.5937 0.086 Uiso 1 1 calc R . .
H56B H 0.7616 0.2897 0.5642 0.086 Uiso 1 1 calc R . .
H56C H 0.8295 0.3472 0.5229 0.086 Uiso 1 1 calc R . .
C57 C 0.7647(8) 0.0988(6) 0.5077(4) 0.044(2) Uani 1 1 d U . .
C58 C 0.7049(9) 0.0311(6) 0.4511(4) 0.055(3) Uani 1 1 d U . .
H58A H 0.6441 -0.0149 0.4611 0.083 Uiso 1 1 calc R . .
H58B H 0.7589 0.0089 0.4308 0.083 Uiso 1 1 calc R . .
H58C H 0.6732 0.0556 0.4248 0.083 Uiso 1 1 calc R . .
C59 C 0.8062(9) 0.0556(7) 0.5467(5) 0.063(3) Uani 1 1 d U . .
H59A H 0.7423 0.0090 0.5539 0.094 Uiso 1 1 calc R . .
H59B H 0.8429 0.0963 0.5847 0.094 Uiso 1 1 calc R . .
H59C H 0.8605 0.0334 0.5268 0.094 Uiso 1 1 calc R . .
C60 C 0.6717(9) 0.1267(8) 0.5373(5) 0.069(3) Uani 1 1 d U . .
H60A H 0.6122 0.0777 0.5448 0.104 Uiso 1 1 calc R . .
H60B H 0.6396 0.1506 0.5107 0.104 Uiso 1 1 calc R . .
H60C H 0.7043 0.1694 0.5750 0.104 Uiso 1 1 calc R . .
C61 C 0.482(2) 0.1935(16) 0.3979(10) 0.061(5) Uani 0.474(17) 1 d PDU A 1
C62 C 0.501(4) 0.1105(19) 0.3872(16) 0.083(9) Uani 0.474(17) 1 d PDU A 1
H62A H 0.4588 0.0776 0.4135 0.125 Uiso 0.474(17) 1 calc PR A 1
H62B H 0.5818 0.1223 0.3955 0.125 Uiso 0.474(17) 1 calc PR A 1
H62C H 0.4755 0.0783 0.3456 0.125 Uiso 0.474(17) 1 calc PR A 1
C63 C 0.529(2) 0.2494(19) 0.4625(10) 0.099(9) Uani 0.474(17) 1 d PDU A 1
H63A H 0.4913 0.2190 0.4911 0.148 Uiso 0.474(17) 1 calc PR A 1
H63B H 0.5154 0.3023 0.4683 0.148 Uiso 0.474(17) 1 calc PR A 1
H63C H 0.6104 0.2621 0.4685 0.148 Uiso 0.474(17) 1 calc PR A 1
C64 C 0.354(3) 0.175(4) 0.393(2) 0.103(11) Uani 0.474(17) 1 d PDU A 1
H64A H 0.3190 0.1399 0.4194 0.155 Uiso 0.474(17) 1 calc PR A 1
H64B H 0.3214 0.1443 0.3516 0.155 Uiso 0.474(17) 1 calc PR A 1
H64C H 0.3412 0.2280 0.4036 0.155 Uiso 0.474(17) 1 calc PR A 1
C61' C 0.461(2) 0.1678(15) 0.3665(12) 0.084(6) Uani 0.526(17) 1 d PDU A 2
C62' C 0.436(2) 0.0973(19) 0.3089(14) 0.147(12) Uani 0.526(17) 1 d PDU A 2
H62D H 0.3836 0.0443 0.3152 0.220 Uiso 0.526(17) 1 calc PR A 2
H62E H 0.5062 0.0904 0.2974 0.220 Uiso 0.526(17) 1 calc PR A 2
H62F H 0.4018 0.1122 0.2773 0.220 Uiso 0.526(17) 1 calc PR A 2
C63' C 0.511(3) 0.143(2) 0.4169(14) 0.115(11) Uani 0.526(17) 1 d PDU A 2
H63D H 0.4554 0.0923 0.4242 0.173 Uiso 0.526(17) 1 calc PR A 2
H63E H 0.5305 0.1896 0.4532 0.173 Uiso 0.526(17) 1 calc PR A 2
H63F H 0.5790 0.1324 0.4053 0.173 Uiso 0.526(17) 1 calc PR A 2
C64' C 0.348(3) 0.175(4) 0.3822(19) 0.101(11) Uani 0.526(17) 1 d PDU A 2
H64D H 0.2991 0.1230 0.3914 0.151 Uiso 0.526(17) 1 calc PR A 2
H64E H 0.3109 0.1838 0.3483 0.151 Uiso 0.526(17) 1 calc PR A 2
H64F H 0.3608 0.2231 0.4169 0.151 Uiso 0.526(17) 1 calc PR A 2
C65 C 0.496(2) 0.210(2) 0.2694(13) 0.112(8) Uani 0.431(17) 1 d PDU A 1
C66 C 0.583(5) 0.246(3) 0.229(3) 0.142(13) Uani 0.431(17) 1 d PDU A 1
H66A H 0.5507 0.2216 0.1871 0.213 Uiso 0.431(17) 1 calc PR A 1
H66B H 0.6504 0.2327 0.2347 0.213 Uiso 0.431(17) 1 calc PR A 1
H66C H 0.6048 0.3078 0.2383 0.213 Uiso 0.431(17) 1 calc PR A 1
C67 C 0.460(3) 0.112(2) 0.2508(13) 0.131(11) Uani 0.431(17) 1 d PDU A 1
H67A H 0.4273 0.0903 0.2091 0.196 Uiso 0.431(17) 1 calc PR A 1
H67B H 0.4034 0.0874 0.2759 0.196 Uiso 0.431(17) 1 calc PR A 1
H67C H 0.5257 0.0968 0.2558 0.196 Uiso 0.431(17) 1 calc PR A 1
C68 C 0.389(3) 0.227(3) 0.256(3) 0.126(14) Uani 0.431(17) 1 d PDU A 1
H68A H 0.3606 0.2013 0.2136 0.189 Uiso 0.431(17) 1 calc PR A 1
H68B H 0.4080 0.2886 0.2643 0.189 Uiso 0.431(17) 1 calc PR A 1
H68C H 0.3317 0.2036 0.2805 0.189 Uiso 0.431(17) 1 calc PR A 1
C65' C 0.5349(18) 0.2842(17) 0.2801(10) 0.108(6) Uani 0.569(17) 1 d PDU A 2
C66' C 0.599(2) 0.3751(17) 0.2781(12) 0.148(10) Uani 0.569(17) 1 d PDU A 2
H66D H 0.5814 0.3821 0.2390 0.222 Uiso 0.569(17) 1 calc PR A 2
H66E H 0.6806 0.3881 0.2849 0.222 Uiso 0.569(17) 1 calc PR A 2
H66F H 0.5777 0.4137 0.3090 0.222 Uiso 0.569(17) 1 calc PR A 2
C67' C 0.570(4) 0.223(2) 0.231(2) 0.146(12) Uani 0.569(17) 1 d PDU A 2
H67D H 0.5504 0.2291 0.1916 0.219 Uiso 0.569(17) 1 calc PR A 2
H67E H 0.5291 0.1645 0.2324 0.219 Uiso 0.569(17) 1 calc PR A 2
H67F H 0.6510 0.2364 0.2372 0.219 Uiso 0.569(17) 1 calc PR A 2
C68' C 0.409(2) 0.264(2) 0.266(3) 0.145(12) Uani 0.569(17) 1 d PDU A 2
H68D H 0.3947 0.2704 0.2259 0.217 Uiso 0.569(17) 1 calc PR A 2
H68E H 0.3844 0.3028 0.2951 0.217 Uiso 0.569(17) 1 calc PR A 2
H68F H 0.3659 0.2056 0.2668 0.217 Uiso 0.569(17) 1 calc PR A 2
C69 C 0.590(2) 0.377(2) 0.3756(17) 0.094(7) Uani 0.355(16) 1 d PDU A 1
C70 C 0.678(4) 0.417(3) 0.430(2) 0.108(13) Uani 0.355(16) 1 d PDU A 1
H70A H 0.6931 0.4781 0.4433 0.163 Uiso 0.355(16) 1 calc PR A 1
H70B H 0.7481 0.4087 0.4203 0.163 Uiso 0.355(16) 1 calc PR A 1
H70C H 0.6497 0.3914 0.4627 0.163 Uiso 0.355(16) 1 calc PR A 1
C71 C 0.631(4) 0.420(3) 0.325(2) 0.146(14) Uani 0.355(16) 1 d PDU A 1
H71A H 0.6452 0.4808 0.3395 0.219 Uiso 0.355(16) 1 calc PR A 1
H71B H 0.5721 0.3953 0.2910 0.219 Uiso 0.355(16) 1 calc PR A 1
H71C H 0.6999 0.4123 0.3129 0.219 Uiso 0.355(16) 1 calc PR A 1
C72 C 0.481(4) 0.391(4) 0.393(3) 0.101(12) Uani 0.355(16) 1 d PDU A 1
H72A H 0.4972 0.4521 0.4068 0.152 Uiso 0.355(16) 1 calc PR A 1
H72B H 0.4541 0.3650 0.4258 0.152 Uiso 0.355(16) 1 calc PR A 1
H72C H 0.4234 0.3659 0.3591 0.152 Uiso 0.355(16) 1 calc PR A 1
C69' C 0.5762(14) 0.3664(12) 0.4189(9) 0.084(5) Uani 0.645(16) 1 d PDU A 2
C70' C 0.584(2) 0.350(2) 0.4803(9) 0.146(10) Uani 0.645(16) 1 d PDU A 2
H70D H 0.5900 0.4003 0.5113 0.219 Uiso 0.645(16) 1 calc PR A 2
H70E H 0.6516 0.3360 0.4856 0.219 Uiso 0.645(16) 1 calc PR A 2
H70F H 0.5171 0.3022 0.4833 0.219 Uiso 0.645(16) 1 calc PR A 2
C71' C 0.685(2) 0.4423(18) 0.4166(16) 0.155(13) Uani 0.645(16) 1 d PDU A 2
H71D H 0.6894 0.4919 0.4483 0.232 Uiso 0.645(16) 1 calc PR A 2
H71E H 0.6817 0.4548 0.3779 0.232 Uiso 0.645(16) 1 calc PR A 2
H71F H 0.7510 0.4279 0.4222 0.232 Uiso 0.645(16) 1 calc PR A 2
C72' C 0.473(2) 0.392(3) 0.4140(14) 0.106(9) Uani 0.645(16) 1 d PDU A 2
H72D H 0.4828 0.4422 0.4463 0.159 Uiso 0.645(16) 1 calc PR A 2
H72E H 0.4050 0.3454 0.4172 0.159 Uiso 0.645(16) 1 calc PR A 2
H72F H 0.4671 0.4046 0.3756 0.159 Uiso 0.645(16) 1 calc PR A 2
C73 C 0.6693(8) -0.0843(5) 0.1886(4) 0.039(2) Uani 1 1 d U . .
H73A H 0.6904 -0.0545 0.1569 0.046 Uiso 1 1 calc R . .
H73B H 0.5883 -0.0954 0.1920 0.046 Uiso 1 1 calc R . .
C74 C 0.7355(8) -0.0242(6) 0.2469(4) 0.040(2) Uani 1 1 d U . .
H74A H 0.7332 -0.0574 0.2762 0.048 Uiso 1 1 calc R . .
H74B H 0.8153 0.0017 0.2401 0.048 Uiso 1 1 calc R . .
C75 C 0.6938(7) 0.0441(6) 0.2728(4) 0.040(2) Uani 1 1 d U . .
H75A H 0.6900 0.0739 0.2421 0.048 Uiso 1 1 calc R . .
H75B H 0.6160 0.0179 0.2824 0.048 Uiso 1 1 calc R . .
C76 C 0.9382(8) 0.3768(6) 0.4143(4) 0.047(2) Uani 1 1 d U . .
H76A H 0.9215 0.4196 0.3994 0.071 Uiso 1 1 calc R . .
H76B H 1.0182 0.3854 0.4123 0.071 Uiso 1 1 calc R . .
H76C H 0.9214 0.3819 0.4556 0.071 Uiso 1 1 calc R . .

loop_
_atom_site_aniso_label
_atom_site_aniso_U_11
_atom_site_aniso_U_22
_atom_site_aniso_U_33
_atom_site_aniso_U_23
_atom_site_aniso_U_13
_atom_site_aniso_U_12
Ta1 0.0308(2) 0.0325(2) 0.01956(18) 0.00588(15) 0.00384(14) 0.01660(16)
Ta2 0.0339(2) 0.0329(2) 0.02464(19) 0.01222(15) 0.00687(15) 0.01836(17)
Si1 0.0268(12) 0.0387(14) 0.0290(12) 0.0113(10) 0.0045(10) 0.0165(11)
Si2 0.0286(12) 0.0291(13) 0.0297(12) 0.0077(10) 0.0057(10) 0.0003(10)
Si3 0.0431(14) 0.0342(14) 0.0220(12) 0.0079(10) 0.0027(10) 0.0179(12)
Si4 0.0485(15) 0.0365(15) 0.0427(15) 0.0213(12) 0.0200(12) 0.0201(13)
Si5 0.0388(13) 0.0336(14) 0.0217(12) 0.0074(10) -0.0014(10) 0.0163(11)
Si6 0.0428(16) 0.082(2) 0.0607(18) 0.0369(17) 0.0135(14) 0.0407(16)
O1 0.035(3) 0.033(3) 0.025(3) 0.005(2) 0.004(2) 0.016(3)
O2 0.035(3) 0.036(3) 0.042(3) 0.018(3) 0.016(3) 0.015(3)
O3 0.040(3) 0.033(3) 0.019(3) 0.006(2) 0.002(2) 0.015(3)
O4 0.039(3) 0.041(4) 0.031(3) 0.014(3) 0.007(3) 0.016(3)
O5 0.033(3) 0.023(3) 0.028(3) 0.002(2) -0.002(2) 0.013(2)
O6 0.034(3) 0.064(4) 0.051(4) 0.029(3) 0.011(3) 0.027(3)
N1 0.035(4) 0.039(3) 0.040(4) 0.001(3) 0.001(3) 0.006(3)
N2 0.037(4) 0.031(4) 0.050(4) 0.009(3) 0.018(3) 0.014(3)
C1 0.036(5) 0.036(4) 0.048(5) 0.010(4) 0.005(4) 0.017(4)
C2 0.052(5) 0.037(5) 0.053(5) 0.006(4) 0.005(4) 0.020(5)
C3 0.053(5) 0.050(6) 0.076(7) 0.018(5) 0.007(5) 0.039(5)
C4 0.055(6) 0.046(6) 0.054(5) 0.022(5) 0.003(5) 0.020(5)
C5 0.042(5) 0.053(6) 0.041(5) 0.022(4) 0.012(4) 0.024(5)
C6 0.080(7) 0.067(7) 0.040(5) 0.020(4) 0.029(5) 0.043(6)
C7 0.048(5) 0.060(7) 0.073(7) 0.044(6) 0.033(5) 0.024(5)
C8 0.060(6) 0.061(6) 0.040(5) 0.030(5) 0.020(5) 0.029(5)
C9 0.038(5) 0.032(4) 0.033(4) 0.006(3) 0.003(3) 0.013(4)
C10 0.039(5) 0.071(7) 0.044(6) 0.023(5) 0.001(4) 0.019(5)
C11 0.044(6) 0.039(5) 0.052(6) 0.008(4) 0.010(5) 0.014(4)
C12 0.044(5) 0.044(6) 0.025(4) 0.008(4) -0.001(4) 0.015(4)
C13 0.056(6) 0.063(6) 0.037(5) 0.022(4) 0.013(5) 0.018(5)
C14 0.070(7) 0.070(7) 0.072(8) 0.050(6) 0.029(6) 0.014(6)
C15 0.054(5) 0.067(8) 0.055(6) 0.032(6) 0.005(5) 0.017(5)
C16 0.102(10) 0.093(8) 0.031(5) 0.012(5) 0.004(6) 0.038(7)
C17 0.042(5) 0.054(6) 0.051(6) 0.013(4) 0.016(4) 0.014(4)
C18 0.065(7) 0.052(6) 0.054(6) 0.012(5) 0.027(5) 0.029(5)
C19 0.044(6) 0.073(7) 0.068(7) 0.010(6) 0.027(5) 0.012(5)
C20 0.035(5) 0.079(8) 0.068(6) 0.016(5) 0.006(5) 0.024(5)
C21 0.048(5) 0.041(5) 0.036(4) 0.006(4) 0.006(4) 0.007(4)
C22 0.056(5) 0.042(6) 0.054(6) 0.007(5) 0.002(5) -0.005(4)
C23 0.061(6) 0.029(5) 0.042(6) 0.003(4) 0.002(5) 0.007(4)
C24 0.037(5) 0.044(5) 0.043(5) 0.012(4) 0.011(4) 0.010(4)
C25 0.055(5) 0.062(6) 0.052(6) 0.024(5) 0.007(4) 0.034(5)
C26 0.071(7) 0.067(6) 0.058(7) 0.013(5) 0.012(5) 0.046(6)
C27 0.046(6) 0.082(7) 0.052(6) 0.022(6) 0.013(5) 0.035(6)
C28 0.050(6) 0.095(9) 0.056(6) 0.029(6) -0.004(5) 0.032(6)
C29 0.052(5) 0.041(5) 0.031(4) 0.001(4) 0.001(4) 0.015(4)
C30 0.068(6) 0.030(5) 0.045(6) 0.002(4) 0.001(5) 0.012(4)
C31 0.087(8) 0.048(6) 0.032(5) -0.003(4) -0.004(5) 0.025(6)
C32 0.078(6) 0.044(6) 0.041(6) -0.004(5) 0.000(5) 0.035(5)
C33 0.055(5) 0.042(5) 0.031(5) 0.019(4) 0.002(4) 0.014(4)
C34 0.083(8) 0.058(7) 0.042(5) 0.031(5) 0.008(5) 0.031(6)
C35 0.066(6) 0.059(7) 0.044(6) 0.024(5) 0.019(5) 0.026(5)
C36 0.071(7) 0.039(5) 0.043(5) 0.014(4) 0.002(5) 0.014(5)
C37 0.121(8) 0.052(6) 0.043(5) 0.019(4) 0.047(5) 0.043(6)
C38 0.141(8) 0.041(7) 0.036(6) -0.001(5) 0.015(6) 0.004(6)
C39 0.162(12) 0.086(10) 0.055(6) 0.039(6) 0.060(8) 0.065(9)
C40 0.195(13) 0.069(8) 0.087(9) 0.053(7) 0.090(10) 0.085(10)
C41 0.051(5) 0.102(9) 0.092(8) 0.060(6) 0.028(5) 0.031(6)
C42 0.059(7) 0.187(15) 0.140(11) 0.120(10) 0.061(8) 0.055(9)
C43 0.056(7) 0.190(13) 0.148(13) 0.132(12) 0.046(8) 0.065(9)
C44 0.059(8) 0.127(9) 0.093(9) 0.047(7) -0.017(6) -0.020(7)
C45 0.088(7) 0.037(5) 0.047(6) 0.018(4) 0.011(5) 0.028(5)
C46 0.118(8) 0.081(9) 0.055(6) 0.036(6) 0.001(6) 0.059(7)
C47 0.131(9) 0.046(7) 0.071(8) 0.039(6) 0.027(7) 0.031(7)
C48 0.165(13) 0.057(7) 0.047(6) 0.018(5) 0.016(6) 0.069(8)
C49 0.046(5) 0.045(5) 0.034(5) 0.006(4) 0.003(4) 0.024(4)
C50 0.073(7) 0.049(5) 0.052(6) 0.012(4) 0.012(5) 0.041(5)
C51 0.034(5) 0.067(7) 0.068(7) 0.029(6) 0.007(5) 0.023(5)
C52 0.055(6) 0.064(7) 0.053(6) 0.014(5) -0.003(5) 0.037(6)
C53 0.066(6) 0.042(5) 0.026(4) 0.003(4) -0.007(4) 0.025(4)
C54 0.072(6) 0.042(6) 0.040(6) -0.001(4) -0.014(5) 0.017(5)
C55 0.100(9) 0.063(7) 0.023(4) 0.005(4) -0.003(5) 0.041(6)
C56 0.095(7) 0.062(7) 0.028(5) 0.003(5) 0.004(5) 0.051(6)
C57 0.046(5) 0.048(5) 0.038(5) 0.018(4) 0.007(4) 0.012(4)
C58 0.065(7) 0.040(6) 0.047(5) 0.017(4) 0.001(5) 0.000(5)
C59 0.073(7) 0.058(7) 0.050(6) 0.034(5) 0.001(5) 0.003(5)
C60 0.052(6) 0.103(10) 0.045(6) 0.019(6) 0.019(5) 0.020(6)
C61 0.048(10) 0.089(12) 0.083(11) 0.054(10) 0.030(11) 0.048(11)
C62 0.049(17) 0.072(15) 0.15(3) 0.051(14) 0.04(2) 0.031(16)
C63 0.12(2) 0.15(2) 0.064(10) 0.039(12) 0.036(12) 0.09(2)
C64 0.045(11) 0.11(2) 0.20(3) 0.10(2) 0.042(13) 0.041(13)
C61' 0.031(9) 0.079(10) 0.153(18) 0.036(9) 0.022(13) 0.027(9)
C62' 0.050(15) 0.100(13) 0.25(2) -0.035(19) 0.011(19) 0.032(12)
C63' 0.046(14) 0.11(2) 0.24(3) 0.128(19) 0.05(2) 0.03(2)
C64' 0.046(12) 0.13(3) 0.17(3) 0.07(2) 0.055(15) 0.050(13)
C65 0.071(14) 0.235(19) 0.060(9) 0.041(12) 0.005(9) 0.092(18)
C66 0.09(2) 0.33(3) 0.061(12) 0.07(2) 0.024(19) 0.13(2)
C67 0.10(2) 0.227(19) 0.047(17) -0.031(13) -0.035(15) 0.087(19)
C68 0.080(18) 0.29(4) 0.06(2) 0.06(3) 0.016(13) 0.11(2)
C65' 0.096(14) 0.238(19) 0.076(9) 0.078(11) 0.039(10) 0.137(14)
C66' 0.18(2) 0.27(2) 0.13(2) 0.160(18) 0.113(18) 0.170(18)
C67' 0.11(2) 0.31(3) 0.057(10) 0.02(2) 0.005(19) 0.15(2)
C68' 0.119(14) 0.33(3) 0.06(2) 0.04(3) 0.010(16) 0.168(17)
C69 0.055(15) 0.083(9) 0.19(2) 0.074(10) 0.024(13) 0.050(11)
C70 0.08(2) 0.07(2) 0.19(3) -0.006(18) 0.013(19) 0.069(18)
C71 0.13(3) 0.15(3) 0.26(3) 0.15(3) 0.08(3) 0.10(3)
C72 0.069(17) 0.08(2) 0.19(4) 0.05(2) 0.028(18) 0.053(18)
C69' 0.069(10) 0.083(10) 0.108(10) 0.011(9) 0.027(11) 0.046(7)
C70' 0.100(18) 0.27(3) 0.067(9) 0.003(12) 0.004(13) 0.10(2)
C71' 0.079(13) 0.081(16) 0.27(3) -0.016(15) 0.055(19) 0.030(13)
C72' 0.081(12) 0.099(18) 0.15(2) 0.003(17) 0.022(15) 0.061(13)
C73 0.058(6) 0.034(4) 0.023(4) 0.003(3) 0.003(4) 0.019(4)
C74 0.053(6) 0.035(5) 0.032(5) 0.004(3) 0.005(4) 0.020(4)
C75 0.040(5) 0.037(5) 0.036(5) 0.001(4) 0.004(4) 0.013(4)
C76 0.065(6) 0.030(4) 0.042(5) 0.009(4) -0.009(5) 0.014(4)

loop_
_atom_type_symbol
_atom_type_description
_atom_type_scat_dispersion_real
_atom_type_scat_dispersion_imag
_atom_type_scat_source
C C 0.0033 0.0016 'International Tables Vol C Tables 4.2.6.8 and 6.1.1.4'
H H 0.0000 0.0000 'International Tables Vol C Tables 4.2.6.8 and 6.1.1.4'
N N 0.0061 0.0033 'International Tables Vol C Tables 4.2.6.8 and 6.1.1.4'
O O 0.0106 0.0060 'International Tables Vol C Tables 4.2.6.8 and 6.1.1.4'
Si Si 0.0817 0.0704 'International Tables Vol C Tables 4.2.6.8 and 6.1.1.4'
Ta Ta -0.7052 6.5227 'International Tables Vol C Tables 4.2.6.8 and 6.1.1.4'

loop_
_geom_angle_atom_site_label_1
_geom_angle_atom_site_label_2
_geom_angle_atom_site_label_3
_geom_angle
_geom_angle_site_symmetry_1
_geom_angle_site_symmetry_3
_geom_angle_publ_flag
O1 Ta1 O3 104.8(2) . . ?
O1 Ta1 O2 100.4(2) . . ?
O3 Ta1 O2 154.6(2) . . ?
O1 Ta1 C73 111.0(3) . . ?
O3 Ta1 C73 88.3(3) . . ?
O2 Ta1 C73 86.0(3) . . ?
O1 Ta1 C24 123.8(3) . . ?
O3 Ta1 C24 86.1(3) . . ?
O2 Ta1 C24 77.0(3) . . ?
C73 Ta1 C24 124.5(4) . . ?
O6 Ta2 O4 100.4(2) . . ?
O6 Ta2 O5 105.3(2) . . ?
O4 Ta2 O5 152.7(2) . . ?
O6 Ta2 N2 126.0(3) . . ?
O4 Ta2 N2 85.0(3) . . ?
O5 Ta2 N2 87.4(3) . . ?
O6 Ta2 C76 101.3(3) . . ?
O4 Ta2 C76 83.1(3) . . ?
O5 Ta2 C76 82.8(3) . . ?
N2 Ta2 C76 132.6(3) . . ?
O6 Ta2 N1 93.1(3) . . ?
O4 Ta2 N1 108.7(3) . . ?
O5 Ta2 N1 79.4(2) . . ?
N2 Ta2 N1 36.9(3) . . ?
C76 Ta2 N1 159.6(3) . . ?
O1 Si1 C5 106.7(3) . . ?
O1 Si1 C1 105.6(3) . . ?
C5 Si1 C1 111.7(4) . . ?
O1 Si1 C9 105.9(3) . . ?
C5 Si1 C9 111.7(4) . . ?
C1 Si1 C9 114.6(4) . . ?
O2 Si2 C13 111.9(4) . . ?
O2 Si2 C21 96.4(4) . . ?
C13 Si2 C21 114.4(5) . . ?
O2 Si2 C17 107.8(4) . . ?
C13 Si2 C17 111.1(4) . . ?
C21 Si2 C17 114.1(5) . . ?
O3 Si3 C29 106.1(4) . . ?
O3 Si3 C33 107.2(3) . . ?
C29 Si3 C33 111.1(4) . . ?
O3 Si3 C25 108.5(4) . . ?
C29 Si3 C25 113.4(5) . . ?
C33 Si3 C25 110.2(4) . . ?
O4 Si4 C45 107.0(4) . . ?
O4 Si4 C41 108.5(4) . . ?
C45 Si4 C41 110.8(5) . . ?
O4 Si4 C37 108.8(4) . . ?
C45 Si4 C37 110.2(4) . . ?
C41 Si4 C37 111.4(5) . . ?
O5 Si5 C49 107.3(3) . . ?
O5 Si5 C53 108.0(3) . . ?
C49 Si5 C53 112.3(4) . . ?
O5 Si5 C57 109.7(4) . . ?
C49 Si5 C57 109.4(4) . . ?
C53 Si5 C57 110.0(4) . . ?
O6 Si6 C69 106.1(9) . . ?
O6 Si6 C65' 106.4(6) . . ?
C69 Si6 C65' 79.9(13) . . ?
O6 Si6 C61 105.7(7) . . ?
C69 Si6 C61 120.7(12) . . ?
C65' Si6 C61 134.2(11) . . ?
O6 Si6 C61' 108.4(7) . . ?
C69 Si6 C61' 136.6(12) . . ?
C65' Si6 C61' 113.9(12) . . ?
C61 Si6 C61' 23.0(9) . . ?
O6 Si6 C65 103.6(8) . . ?
C69 Si6 C65 114.2(15) . . ?
C65' Si6 C65 35.4(12) . . ?
C61 Si6 C65 105.0(12) . . ?
C61' Si6 C65 82.3(12) . . ?
O6 Si6 C69' 107.1(6) . . ?
C69 Si6 C69' 32.4(11) . . ?
C65' Si6 C69' 110.2(9) . . ?
C61 Si6 C69' 90.4(9) . . ?
C61' Si6 C69' 110.6(9) . . ?
C65 Si6 C69' 140.3(11) . . ?
Si1 O1 Ta1 174.7(3) . . ?
Si2 O2 Ta1 131.5(4) . . ?
Si3 O3 Ta1 171.9(4) . . ?
Si4 O4 Ta2 163.2(4) . . ?
Si5 O5 Ta2 166.1(3) . . ?
Si6 O6 Ta2 176.4(4) . . ?
N2 N1 C75 114.7(7) . . ?
N2 N1 Ta2 60.7(4) . . ?
C75 N1 Ta2 136.8(6) . . ?
N1 N2 Ta2 82.4(4) . . ?
C2 C1 C4 106.3(7) . . ?
C2 C1 C3 108.4(7) . . ?
C4 C1 C3 107.9(7) . . ?
C2 C1 Si1 111.5(6) . . ?
C4 C1 Si1 109.3(6) . . ?
C3 C1 Si1 113.1(6) . . ?
C7 C5 C6 107.4(8) . . ?
C7 C5 C8 108.2(8) . . ?
C6 C5 C8 106.7(8) . . ?
C7 C5 Si1 113.1(6) . . ?
C6 C5 Si1 110.7(7) . . ?
C8 C5 Si1 110.6(6) . . ?
C12 C9 C10 108.5(7) . . ?
C12 C9 C11 106.0(7) . . ?
C10 C9 C11 107.0(7) . . ?
C12 C9 Si1 111.0(6) . . ?
C10 C9 Si1 112.3(6) . . ?
C11 C9 Si1 111.8(6) . . ?
C15 C13 C16 106.7(9) . . ?
C15 C13 C14 106.4(9) . . ?
C16 C13 C14 108.2(8) . . ?
C15 C13 Si2 111.8(6) . . ?
C16 C13 Si2 112.7(8) . . ?
C14 C13 Si2 110.8(7) . . ?
C20 C17 C18 107.0(9) . . ?
C20 C17 C19 106.5(8) . . ?
C18 C17 C19 109.2(8) . . ?
C20 C17 Si2 111.5(7) . . ?
C18 C17 Si2 110.5(7) . . ?
C19 C17 Si2 111.9(7) . . ?
C23 C21 C22 108.0(8) . . ?
C23 C21 C24 106.7(7) . . ?
C22 C21 C24 109.7(8) . . ?
C23 C21 Si2 112.7(7) . . ?
C22 C21 Si2 116.5(7) . . ?
C24 C21 Si2 102.7(6) . . ?
C21 C24 Ta1 119.7(6) . . ?
C26 C25 C28 109.2(9) . . ?
C26 C25 C27 105.6(8) . . ?
C28 C25 C27 106.3(9) . . ?
C26 C25 Si3 112.9(7) . . ?
C28 C25 Si3 112.5(7) . . ?
C27 C25 Si3 109.9(6) . . ?
C32 C29 C30 105.2(8) . . ?
C32 C29 C31 108.5(8) . . ?
C30 C29 C31 105.8(8) . . ?
C32 C29 Si3 111.4(6) . . ?
C30 C29 Si3 112.3(6) . . ?
C31 C29 Si3 113.1(7) . . ?
C35 C33 C34 107.2(8) . . ?
C35 C33 C36 106.9(8) . . ?
C34 C33 C36 106.4(8) . . ?
C35 C33 Si3 111.5(6) . . ?
C34 C33 Si3 113.1(7) . . ?
C36 C33 Si3 111.3(6) . . ?
C40 C37 C38 106.9(10) . . ?
C40 C37 C39 105.9(8) . . ?
C38 C37 C39 107.7(9) . . ?
C40 C37 Si4 113.4(8) . . ?
C38 C37 Si4 109.1(7) . . ?
C39 C37 Si4 113.6(8) . . ?
C42 C41 C44 109.5(10) . . ?
C42 C41 C43 107.3(9) . . ?
C44 C41 C43 105.9(10) . . ?
C42 C41 Si4 112.8(8) . . ?
C44 C41 Si4 113.6(8) . . ?
C43 C41 Si4 107.3(8) . . ?
C46 C45 C47 106.9(9) . . ?
C46 C45 C48 106.3(10) . . ?
C47 C45 C48 108.7(9) . . ?
C46 C45 Si4 113.5(7) . . ?
C47 C45 Si4 113.0(8) . . ?
C48 C45 Si4 108.2(7) . . ?
C50 C49 C51 106.4(8) . . ?
C50 C49 C52 106.6(8) . . ?
C51 C49 C52 107.4(8) . . ?
C50 C49 Si5 112.7(7) . . ?
C51 C49 Si5 109.3(6) . . ?
C52 C49 Si5 113.9(6) . . ?
C56 C53 C54 107.9(8) . . ?
C56 C53 C55 107.7(8) . . ?
C54 C53 C55 105.6(8) . . ?
C56 C53 Si5 110.2(6) . . ?
C54 C53 Si5 112.8(7) . . ?
C55 C53 Si5 112.3(7) . . ?
C59 C57 C58 106.3(9) . . ?
C59 C57 C60 108.8(8) . . ?
C58 C57 C60 105.2(8) . . ?
C59 C57 Si5 112.3(7) . . ?
C58 C57 Si5 112.1(6) . . ?
C60 C57 Si5 111.7(7) . . ?
C62 C61 C64 109.1(18) . . ?
C62 C61 C63 111.0(17) . . ?
C64 C61 C63 106.2(17) . . ?
C62 C61 Si6 114(2) . . ?
C64 C61 Si6 115(3) . . ?
C63 C61 Si6 100.6(17) . . ?
C62' C61' C64' 106.8(17) . . ?
C62' C61' C63' 109.6(18) . . ?
C64' C61' C63' 108.9(18) . . ?
C62' C61' Si6 108.0(19) . . ?
C64' C61' Si6 113(3) . . ?
C63' C61' Si6 110.0(19) . . ?
C68 C65 C66 107.9(19) . . ?
C68 C65 C67 105.5(18) . . ?
C66 C65 C67 108.1(19) . . ?
C68 C65 Si6 112(3) . . ?
C66 C65 Si6 108(3) . . ?
C67 C65 Si6 116(2) . . ?
C66' C65' C68' 108.5(17) . . ?
C66' C65' C67' 109.4(17) . . ?
C68' C65' C67' 107.3(17) . . ?
C66' C65' Si6 111.9(16) . . ?
C68' C65' Si6 111(2) . . ?
C67' C65' Si6 108(2) . . ?
C70 C69 C72 108(2) . . ?
C70 C69 C71 110(2) . . ?
C72 C69 C71 107.6(19) . . ?
C70 C69 Si6 108(2) . . ?
C72 C69 Si6 111(3) . . ?
C71 C69 Si6 112(3) . . ?
C70' C69' C72' 107.5(15) . . ?
C70' C69' C71' 107.4(17) . . ?
C72' C69' C71' 108.8(16) . . ?
C70' C69' Si6 111.9(15) . . ?
C72' C69' Si6 111.6(17) . . ?
C71' C69' Si6 109.4(16) . . ?
C74 C73 Ta1 118.2(6) . . ?
C75 C74 C73 114.5(8) . . ?
N1 C75 C74 115.8(8) . . ?

loop_
_geom_bond_atom_site_label_1
_geom_bond_atom_site_label_2
_geom_bond_distance
_geom_bond_site_symmetry_2
_geom_bond_publ_flag
Ta1 O1 1.862(5) . ?
Ta1 O3 1.905(5) . ?
Ta1 O2 1.932(5) . ?
Ta1 C73 2.133(8) . ?
Ta1 C24 2.217(9) . ?
Ta2 O6 1.876(6) . ?
Ta2 O4 1.915(5) . ?
Ta2 O5 1.951(5) . ?
Ta2 N2 2.008(7) . ?
Ta2 C76 2.211(9) . ?
Ta2 N1 2.283(7) . ?
Si1 O1 1.680(6) . ?
Si1 C5 1.893(9) . ?
Si1 C1 1.899(9) . ?
Si1 C9 1.913(9) . ?
Si2 O2 1.657(6) . ?
Si2 C13 1.900(10) . ?
Si2 C21 1.900(9) . ?
Si2 C17 1.912(10) . ?
Si3 O3 1.662(5) . ?
Si3 C29 1.911(9) . ?
Si3 C33 1.918(9) . ?
Si3 C25 1.919(10) . ?
Si4 O4 1.651(6) . ?
Si4 C45 1.911(10) . ?
Si4 C41 1.914(12) . ?
Si4 C37 1.925(10) . ?
Si5 O5 1.652(5) . ?
Si5 C49 1.913(9) . ?
Si5 C53 1.932(9) . ?
Si5 C57 1.950(10) . ?
Si6 O6 1.670(6) . ?
Si6 C69 1.79(3) . ?
Si6 C65' 1.86(2) . ?
Si6 C61 1.88(3) . ?
Si6 C61' 1.86(3) . ?
Si6 C65 1.99(3) . ?
Si6 C69' 1.992(19) . ?
N1 N2 1.384(9) . ?
N1 C75 1.441(11) . ?
C1 C2 1.532(10) . ?
C1 C4 1.541(10) . ?
C1 C3 1.545(10) . ?
C5 C7 1.541(13) . ?
C5 C6 1.549(13) . ?
C5 C8 1.555(13) . ?
C9 C12 1.541(11) . ?
C9 C10 1.544(12) . ?
C9 C11 1.547(12) . ?
C13 C15 1.522(14) . ?
C13 C16 1.531(15) . ?
C13 C14 1.574(14) . ?
C17 C20 1.531(14) . ?
C17 C18 1.561(14) . ?
C17 C19 1.561(13) . ?
C21 C23 1.523(13) . ?
C21 C22 1.531(13) . ?
C21 C24 1.554(12) . ?
C25 C26 1.525(14) . ?
C25 C28 1.529(13) . ?
C25 C27 1.548(13) . ?
C29 C32 1.530(13) . ?
C29 C30 1.545(13) . ?
C29 C31 1.548(12) . ?
C33 C35 1.524(13) . ?
C33 C34 1.537(12) . ?
C33 C36 1.549(13) . ?
C37 C40 1.537(11) . ?
C37 C38 1.538(12) . ?
C37 C39 1.545(11) . ?
C41 C42 1.538(11) . ?
C41 C44 1.541(12) . ?
C41 C43 1.566(12) . ?
C45 C46 1.521(15) . ?
C45 C47 1.532(14) . ?
C45 C48 1.554(14) . ?
C49 C50 1.503(13) . ?
C49 C51 1.526(13) . ?
C49 C52 1.535(12) . ?
C53 C56 1.524(13) . ?
C53 C54 1.529(14) . ?
C53 C55 1.553(12) . ?
C57 C59 1.506(13) . ?
C57 C58 1.521(13) . ?
C57 C60 1.548(14) . ?
C61 C62 1.522(16) . ?
C61 C64 1.537(15) . ?
C61 C63 1.561(16) . ?
C61' C62' 1.531(16) . ?
C61' C64' 1.539(14) . ?
C61' C63' 1.540(16) . ?
C65 C68 1.542(15) . ?
C65 C66 1.540(17) . ?
C65 C67 1.553(17) . ?
C65' C66' 1.526(16) . ?
C65' C68' 1.535(14) . ?
C65' C67' 1.560(16) . ?
C69 C70 1.538(17) . ?
C69 C72 1.540(15) . ?
C69 C71 1.550(16) . ?
C69' C70' 1.535(15) . ?
C69' C72' 1.537(14) . ?
C69' C71' 1.557(16) . ?
C73 C74 1.523(11) . ?
C74 C75 1.481(12) . ?

loop_
_platon_squeeze_void_nr
_platon_squeeze_void_average_x
_platon_squeeze_void_average_y
_platon_squeeze_void_average_z
_platon_squeeze_void_volume
_platon_squeeze_void_count_electrons
_platon_squeeze_void_content
1 0.000 0.500 0.000 213 71 ' '
2 0.247 0.428 0.444 15 3 ' '
3 0.329 0.360 0.524 15 2 ' '
4 0.402 0.931 0.186 13 1 ' '
5 0.433 0.923 0.871 9 1 ' '
6 0.566 0.077 0.129 9 1 ' '
7 0.597 0.069 0.814 13 1 ' '
8 0.671 0.639 0.477 15 2 ' '
9 0.754 0.571 0.557 15 2 ' '
